data_4077164
loop_
_publ_author_name
'Zi, Guofu'
'Li, Hung-Wing'
'Xie, Zuowei'

_publ_section_title
;
 Synthesis, Structural Characterization, and Reactivity of
 &#x2018;Carbons-Adjacent'nido- andarachno-Carborane Anions of the
 C2B10Systems and Their Metal Complexes
;
_journal_issue 24
_journal_name_full Organometallics
_journal_page_first 5415
_journal_paper_doi 10.1021/om020809f
_journal_volume 21
_journal_year 2002
_chemical_formula_sum 'C32 H54 B10 Na2 O4'
_chemical_formula_weight 656.83
_chemical_name_systematic
; 
 ? 
;
_space_group_IT_number 29
_symmetry_cell_setting orthorhombic
_symmetry_space_group_name_Hall 'P 2c -2ac'
_symmetry_space_group_name_H-M 'P c a 21'
_atom_sites_solution_hydrogens geom
_atom_sites_solution_primary direct
_atom_sites_solution_secondary difmap
_audit_creation_method SHELXL-97
_cell_angle_alpha 90.00
_cell_angle_beta 90.00
_cell_angle_gamma 90.00
_cell_formula_units_Z 4
_cell_length_a 25.2027(15)
_cell_length_b 13.9213(8)
_cell_length_c 11.4686(7)
_cell_measurement_temperature 293(2)
_cell_volume 4023.8(4)
_computing_cell_refinement 'Bruker SMART'
_computing_data_collection 'Bruker SMART'
_computing_data_reduction 'Bruker SHELXTL'
_computing_molecular_graphics 'Bruker SHELXTL'
_computing_publication_material 'Bruker SHELXTL'
_computing_structure_refinement 'SHELXL-97 (Sheldrick, 1997)'
_computing_structure_solution 'SHELXS-97 (Sheldrick, 1990)'
_diffrn_ambient_temperature 293(2)
_diffrn_measured_fraction_theta_full 1.000
_diffrn_measured_fraction_theta_max 1.000
_diffrn_measurement_device_type 'CCD area detector'
_diffrn_measurement_method 'phi and omega scans'
_diffrn_radiation_monochromator graphite
_diffrn_radiation_source 'fine-focus sealed tube'
_diffrn_radiation_type MoK\a
_diffrn_radiation_wavelength 0.71073
_diffrn_reflns_av_R_equivalents 0.0771
_diffrn_reflns_av_sigmaI/netI 0.0859
_diffrn_reflns_limit_h_max 27
_diffrn_reflns_limit_h_min -27
_diffrn_reflns_limit_k_max 14
_diffrn_reflns_limit_k_min -11
_diffrn_reflns_limit_l_max 12
_diffrn_reflns_limit_l_min -12
_diffrn_reflns_number 16889
_diffrn_reflns_theta_full 25.00
_diffrn_reflns_theta_max 25.00
_diffrn_reflns_theta_min 1.62
_exptl_absorpt_coefficient_mu 0.082
_exptl_absorpt_correction_T_max 1.0000
_exptl_absorpt_correction_T_min 0.8652
_exptl_absorpt_correction_type SADABS
_exptl_crystal_colour pale-yellow
_exptl_crystal_density_diffrn 1.084
_exptl_crystal_density_method 'not measured'
_exptl_crystal_description prism
_exptl_crystal_F_000 1400
_exptl_crystal_size_max 0.72
_exptl_crystal_size_mid 0.32
_exptl_crystal_size_min 0.28
_refine_diff_density_max 0.299
_refine_diff_density_min -0.293
_refine_diff_density_rms 0.051
_refine_ls_abs_structure_details 'Flack H D (1983), Acta Cryst. A39, 876-881'
_refine_ls_abs_structure_Flack 0.0(3)
_refine_ls_extinction_coef 0.0031(3)
_refine_ls_extinction_expression Fc^*^=kFc[1+0.001xFc^2^\l^3^/sin(2\q)]^-1/4^
_refine_ls_extinction_method SHELXL
_refine_ls_goodness_of_fit_ref 0.930
_refine_ls_hydrogen_treatment mixed
_refine_ls_matrix_type full
_refine_ls_number_parameters 435
_refine_ls_number_reflns 5180
_refine_ls_number_restraints 11
_refine_ls_restrained_S_all 0.933
_refine_ls_R_factor_all 0.1181
_refine_ls_R_factor_gt 0.0704
_refine_ls_shift/su_max 0.181
_refine_ls_shift/su_mean 0.002
_refine_ls_structure_factor_coef Fsqd
_refine_ls_weighting_details 'calc w=1/[\s^2^(Fo^2^)+(0.1153P)^2^+0.0000P] where P=(Fo^2^+2Fc^2^)/3'
_refine_ls_weighting_scheme calc
_refine_ls_wR_factor_gt 0.1726
_refine_ls_wR_factor_ref 0.1986
_reflns_number_gt 2957
_reflns_number_total 5180
_reflns_threshold_expression >2sigma(I)
_cod_data_source_file om020809f.cif
_cod_data_source_block 11
_cod_original_sg_symbol_H-M Pca2(1)
_cod_database_code 4077164

loop_
_symmetry_equiv_pos_as_xyz
'x, y, z'
'-x, -y, z+1/2'
'x+1/2, -y, z'
'-x+1/2, y, z+1/2'

loop_
_atom_site_label
_atom_site_type_symbol
_atom_site_fract_x
_atom_site_fract_y
_atom_site_fract_z
_atom_site_U_iso_or_equiv
_atom_site_adp_type
_atom_site_occupancy
_atom_site_symmetry_multiplicity
_atom_site_calc_flag
_atom_site_refinement_flags
Na1 Na 0.43599(3) 0.93694(6) 0.54111(7) 0.0648(3) Uani 1 1 d .
C1 C 0.54214(8) 1.23113(13) 0.77792(17) 0.0469(6) Uani 1 1 d .
Na2 Na 0.50757(3) 1.12984(6) 0.32862(7) 0.0645(3) Uani 1 1 d .
B2 B 0.49795(9) 1.19184(18) 0.6873(2) 0.0516(8) Uani 1 1 d .
H2 H 0.4679 1.2479 0.6734 0.062 Uiso 1 1 calc R
B3 B 0.55304(9) 1.19458(18) 0.5611(2) 0.0542(8) Uani 1 1 d .
H3 H 0.5623 1.2718 0.5595 0.065 Uiso 1 1 calc R
B5 B 0.60455(10) 1.06585(19) 0.6808(2) 0.0583(8) Uani 1 1 d .
H5 H 0.6447 1.0370 0.6941 0.070 Uiso 1 1 calc R
B6 B 0.58253(9) 1.15997(18) 0.8086(2) 0.0543(8) Uani 1 1 d .
H6 H 0.6177 1.2067 0.8103 0.065 Uiso 1 1 calc R
B7 B 0.51236(9) 1.14322(17) 0.8334(2) 0.0516(7) Uani 1 1 d .
H7 H 0.4892 1.1460 0.9146 0.062 Uiso 1 1 calc R
B8 B 0.49248(10) 1.06489(19) 0.7207(2) 0.0571(8) Uani 1 1 d .
H8 H 0.4552 1.0264 0.7382 0.069 Uiso 1 1 calc R
B9 B 0.50802(10) 1.09984(18) 0.5774(2) 0.0563(8) Uani 1 1 d .
H9 H 0.4770 1.0925 0.5105 0.068 Uiso 1 1 calc R
B10 B 0.57458(10) 1.07286(19) 0.5344(2) 0.0598(8) Uani 1 1 d .
H10 H 0.5863 1.0373 0.4527 0.072 Uiso 1 1 calc R
B11 B 0.54230(10) 1.0065(2) 0.6446(2) 0.0587(8) Uani 1 1 d .
H11 H 0.5377 0.9295 0.6257 0.070 Uiso 1 1 calc R
B12 B 0.55398(9) 1.04559(17) 0.7892(2) 0.0499(8) Uani 1 1 d .
H12 H 0.5634 0.9910 0.8554 0.060 Uiso 1 1 calc R
C4 C 0.60637(7) 1.15931(15) 0.59450(17) 0.0496(6) Uani 1 1 d .
C5 C 0.65806(8) 1.20649(16) 0.56452(19) 0.0638(7) Uani 1 1 d .
H5A H 0.6528 1.2533 0.5030 0.077 Uiso 1 1 calc R
H5B H 0.6832 1.1588 0.5371 0.077 Uiso 1 1 calc R
C6 C 0.67964(8) 1.25612(16) 0.6742(2) 0.0676(8) Uani 1 1 d .
C7 C 0.72112(9) 1.2121(2) 0.7340(2) 0.0989(11) Uani 1 1 d .
H7A H 0.7376 1.1578 0.7035 0.119 Uiso 1 1 calc R
C8 C 0.73762(10) 1.2505(2) 0.8404(3) 0.1203(11) Uani 1 1 d .
H8A H 0.7648 1.2198 0.8807 0.144 Uiso 1 1 calc R
C9 C 0.71610(11) 1.3293(2) 0.8866(3) 0.1226(12) Uani 1 1 d .
H9A H 0.7287 1.3539 0.9568 0.147 Uiso 1 1 calc R
C10 C 0.67402(10) 1.37476(19) 0.8279(2) 0.0953(10) Uani 1 1 d .
H10A H 0.6579 1.4288 0.8600 0.114 Uiso 1 1 calc R
C11 C 0.65649(9) 1.33823(16) 0.7211(2) 0.0681(8) Uani 1 1 d .
C12 C 0.61326(9) 1.39172(15) 0.6607(2) 0.0676(8) Uani 1 1 d .
C13 C 0.62610(11) 1.44387(17) 0.5598(2) 0.0878(9) Uani 1 1 d .
H13 H 0.6607 1.4431 0.5316 0.105 Uiso 1 1 calc R
C14 C 0.58737(12) 1.49676(18) 0.5018(3) 0.0948(10) Uani 1 1 d .
H14 H 0.5961 1.5304 0.4344 0.114 Uiso 1 1 calc R
C15 C 0.53719(12) 1.49936(19) 0.5429(2) 0.1007(11) Uani 1 1 d .
H15 H 0.5115 1.5349 0.5039 0.121 Uiso 1 1 calc R
C16 C 0.52424(10) 1.45031(16) 0.6410(2) 0.0749(9) Uani 1 1 d .
H16 H 0.4895 1.4531 0.6680 0.090 Uiso 1 1 calc R
C17 C 0.56092(9) 1.39619(15) 0.70241(19) 0.0650(8) Uani 1 1 d .
C18 C 0.54274(9) 1.33698(14) 0.80707(19) 0.0659(8) Uani 1 1 d .
H18A H 0.5665 1.3482 0.8722 0.079 Uiso 1 1 calc R
H18B H 0.5074 1.3571 0.8301 0.079 Uiso 1 1 calc R
O3 O 0.43208(6) 0.80806(10) 0.68396(12) 0.0645(5) Uani 1 1 d .
C31 C 0.37982(9) 0.79240(16) 0.7304(2) 0.0759(9) Uani 1 1 d .
H31A H 0.3775 0.8173 0.8093 0.091 Uiso 1 1 calc R
H31B H 0.3535 0.8248 0.6828 0.091 Uiso 1 1 calc R
C32 C 0.37068(13) 0.6909(2) 0.7300(4) 0.1528(16) Uani 1 1 d .
H32A H 0.3355 0.6773 0.6998 0.183 Uiso 1 1 calc R
H32B H 0.3728 0.6660 0.8089 0.183 Uiso 1 1 calc R
C33 C 0.41129(12) 0.6443(2) 0.6558(4) 0.1324(14) Uani 1 1 d .
H33A H 0.4268 0.5896 0.6957 0.159 Uiso 1 1 calc R
H33B H 0.3957 0.6224 0.5833 0.159 Uiso 1 1 calc R
C34 C 0.45148(10) 0.71737(17) 0.6335(2) 0.0815(9) Uani 1 1 d .
H34A H 0.4571 0.7246 0.5503 0.098 Uiso 1 1 calc R
H34B H 0.4849 0.6992 0.6693 0.098 Uiso 1 1 calc R
O4 O 0.44224(6) 1.24386(13) 0.31549(16) 0.0964(7) Uani 1 1 d .
C41 C 0.39750(12) 1.2417(3) 0.2407(4) 0.1805(19) Uani 1 1 d .
H41A H 0.4083 1.2566 0.1616 0.217 Uiso 1 1 calc R
H41B H 0.3819 1.1780 0.2411 0.217 Uiso 1 1 calc R
C42 C 0.36109(15) 1.3071(4) 0.2777(5) 0.229(2) Uani 1 1 d .
H42A H 0.3277 1.2755 0.2946 0.275 Uiso 1 1 calc R
H42B H 0.3550 1.3549 0.2176 0.275 Uiso 1 1 calc R
C43 C 0.38296(17) 1.3554(4) 0.3884(5) 0.241(2) Uani 1 1 d .
H43A H 0.3823 1.4248 0.3813 0.289 Uiso 1 1 calc R
H43B H 0.3626 1.3368 0.4566 0.289 Uiso 1 1 calc R
C44 C 0.43488(14) 1.3214(3) 0.3954(4) 0.1657(17) Uani 1 1 d .
H44A H 0.4421 1.2995 0.4742 0.199 Uiso 1 1 calc R
H44B H 0.4595 1.3728 0.3772 0.199 Uiso 1 1 calc R
O5 O 0.35207(6) 0.99949(13) 0.56592(16) 0.0940(6) Uani 1 1 d D
C51 C 0.30888(10) 0.9867(2) 0.4889(3) 0.1364(13) Uani 1 1 d D
H51A H 0.2957 0.9215 0.4950 0.164 Uiso 1 1 calc R
H51B H 0.3206 0.9971 0.4093 0.164 Uiso 1 1 calc R
C52 C 0.26775(13) 1.0521(3) 0.5162(4) 0.186(2) Uani 1 1 d D
H52A H 0.2342 1.0188 0.5254 0.223 Uiso 1 1 calc R
H52B H 0.2640 1.1001 0.4554 0.223 Uiso 1 1 calc R
C53 C 0.28479(13) 1.0989(3) 0.6313(4) 0.224(2) Uani 1 1 d D
H53A H 0.2851 1.1683 0.6237 0.268 Uiso 1 1 calc R
H53B H 0.2605 1.0815 0.6933 0.268 Uiso 1 1 calc R
C54 C 0.33605(13) 1.0646(2) 0.6561(3) 0.1600(16) Uani 1 1 d D
H54A H 0.3361 1.0319 0.7307 0.192 Uiso 1 1 calc R
H54B H 0.3607 1.1179 0.6603 0.192 Uiso 1 1 calc R
O6 O 0.35574(11) 1.3124(3) 0.7932(4) 0.6150(19) Uani 1 1 d D
C61 C 0.3285(2) 1.2919(4) 0.8975(5) 0.667(3) Uani 1 1 d D
H61A H 0.3524 1.3000 0.9632 0.801 Uiso 1 1 calc R
H61B H 0.3166 1.2257 0.8966 0.801 Uiso 1 1 calc R
C62 C 0.28425(12) 1.3539(3) 0.9105(4) 0.368(2) Uani 1 1 d D
H62A H 0.2874 1.3901 0.9825 0.441 Uiso 1 1 calc R
H62B H 0.2518 1.3165 0.9139 0.441 Uiso 1 1 calc R
C63 C 0.28218(18) 1.4259(3) 0.8018(6) 0.520(5) Uani 1 1 d D
H63A H 0.2482 1.4238 0.7623 0.624 Uiso 1 1 calc R
H63B H 0.2901 1.4915 0.8245 0.624 Uiso 1 1 calc R
C64 C 0.3239(2) 1.3848(4) 0.7322(5) 0.544(3) Uani 1 1 d D
H64A H 0.3472 1.4360 0.7060 0.653 Uiso 1 1 calc R
H64B H 0.3083 1.3556 0.6635 0.653 Uiso 1 1 calc R

loop_
_atom_site_aniso_label
_atom_site_aniso_U_11
_atom_site_aniso_U_22
_atom_site_aniso_U_33
_atom_site_aniso_U_23
_atom_site_aniso_U_13
_atom_site_aniso_U_12
Na1 0.0803(5) 0.0770(5) 0.0370(4) 0.0039(4) 0.0013(4) -0.0127(5)
C1 0.0630(12) 0.0451(11) 0.0325(11) 0.0012(10) 0.0054(10) -0.0003(10)
Na2 0.0815(5) 0.0703(5) 0.0416(4) 0.0039(4) 0.0041(4) -0.0067(5)
B2 0.0603(14) 0.0591(15) 0.0354(13) -0.0069(13) -0.0028(12) 0.0008(13)
B3 0.0630(14) 0.0568(14) 0.0430(15) -0.0006(13) 0.0086(13) -0.0218(12)
B5 0.0573(14) 0.0794(17) 0.0383(13) 0.0025(14) 0.0036(12) -0.0011(13)
B6 0.0514(13) 0.0631(15) 0.0484(16) 0.0035(13) -0.0004(13) -0.0112(12)
B7 0.0598(13) 0.0627(15) 0.0322(12) 0.0033(12) 0.0030(12) -0.0059(12)
B8 0.0747(16) 0.0686(16) 0.0280(13) 0.0045(13) -0.0027(12) -0.0201(14)
B9 0.0670(15) 0.0655(15) 0.0365(14) -0.0001(13) -0.0100(13) -0.0063(13)
B10 0.0872(17) 0.0704(17) 0.0218(12) -0.0048(12) 0.0046(13) -0.0089(15)
B11 0.0740(16) 0.0639(16) 0.0381(14) 0.0016(13) 0.0032(14) -0.0026(14)
B12 0.0689(15) 0.0494(13) 0.0313(13) 0.0077(12) 0.0040(12) -0.0059(12)
C4 0.0517(11) 0.0688(13) 0.0283(10) 0.0047(10) 0.0030(9) 0.0020(10)
C5 0.0596(12) 0.0896(16) 0.0421(13) 0.0034(12) 0.0024(11) -0.0013(12)
C6 0.0473(11) 0.0923(16) 0.0633(14) 0.0242(13) 0.0037(12) -0.0240(12)
C7 0.0622(14) 0.148(2) 0.0868(19) 0.0321(17) -0.0260(14) -0.0148(16)
C8 0.0802(15) 0.197(3) 0.0839(18) 0.053(2) -0.0408(15) -0.0493(18)
C9 0.133(2) 0.149(2) 0.086(2) 0.005(2) -0.0338(18) -0.062(2)
C10 0.1139(17) 0.1041(18) 0.0678(17) 0.0162(15) -0.0355(16) -0.0454(16)
C11 0.0700(13) 0.0723(14) 0.0622(15) 0.0131(13) -0.0114(12) -0.0275(12)
C12 0.0975(15) 0.0565(13) 0.0489(13) 0.0085(12) -0.0120(13) -0.0293(12)
C13 0.1153(18) 0.0802(16) 0.0680(18) 0.0179(15) 0.0017(16) -0.0207(15)
C14 0.143(2) 0.0733(17) 0.0685(17) 0.0255(15) -0.0032(18) 0.0019(17)
C15 0.142(2) 0.0716(16) 0.089(2) 0.0237(16) -0.0134(19) 0.0218(17)
C16 0.1035(17) 0.0656(15) 0.0555(15) 0.0084(13) -0.0035(14) 0.0111(14)
C17 0.0987(16) 0.0517(12) 0.0446(13) 0.0002(11) -0.0073(13) -0.0113(12)
C18 0.0853(15) 0.0684(14) 0.0439(14) -0.0018(12) 0.0016(13) -0.0020(13)
O3 0.0774(9) 0.0725(9) 0.0437(8) -0.0088(8) 0.0088(7) -0.0191(8)
C31 0.0751(14) 0.0788(16) 0.0738(17) -0.0093(14) 0.0176(13) -0.0096(13)
C32 0.133(2) 0.113(2) 0.212(4) -0.038(2) 0.078(2) -0.0499(19)
C33 0.132(2) 0.0854(19) 0.180(3) -0.016(2) 0.060(2) -0.0310(18)
C34 0.0923(16) 0.0809(16) 0.0712(17) -0.0198(14) -0.0021(15) -0.0026(14)
O4 0.1054(12) 0.1004(12) 0.0832(13) -0.0100(11) -0.0141(11) 0.0180(10)
C41 0.128(2) 0.187(3) 0.226(4) -0.067(3) -0.072(3) 0.078(2)
C42 0.153(3) 0.308(5) 0.225(5) 0.039(5) -0.013(3) 0.124(3)
C43 0.225(4) 0.348(5) 0.149(4) -0.072(4) -0.036(3) 0.169(3)
C44 0.186(3) 0.149(3) 0.162(3) -0.056(3) -0.068(3) 0.058(3)
O5 0.0900(11) 0.1086(12) 0.0833(12) -0.0174(11) 0.0028(10) 0.0044(10)
C51 0.108(2) 0.185(3) 0.116(2) -0.065(2) -0.0488(19) 0.054(2)
C52 0.143(3) 0.222(4) 0.193(4) -0.048(4) -0.025(3) 0.070(3)
C53 0.152(3) 0.299(4) 0.220(5) -0.099(4) -0.015(3) 0.113(3)
C54 0.155(3) 0.138(2) 0.188(3) -0.090(2) -0.050(3) 0.042(2)
O6 0.123(2) 0.754(3) 0.967(5) -0.778(2) 0.093(3) -0.094(2)
C61 0.274(4) 0.932(6) 0.796(7) -0.760(4) 0.222(5) -0.355(4)
C62 0.127(2) 0.452(4) 0.524(4) -0.410(3) 0.196(3) -0.167(3)
C63 0.262(4) 0.188(4) 1.109(16) -0.212(6) -0.331(6) -0.033(4)
C64 0.513(6) 0.812(7) 0.309(5) -0.377(4) 0.177(5) -0.520

loop_
_atom_type_symbol
_atom_type_description
_atom_type_scat_dispersion_real
_atom_type_scat_dispersion_imag
_atom_type_scat_source
C C 0.0033 0.0016 'International Tables Vol C Tables 4.2.6.8 and 6.1.1.4'
H H 0.0000 0.0000 'International Tables Vol C Tables 4.2.6.8 and 6.1.1.4'
B B 0.0013 0.0007 'International Tables Vol C Tables 4.2.6.8 and 6.1.1.4'
O O 0.0106 0.0060 'International Tables Vol C Tables 4.2.6.8 and 6.1.1.4'
Na Na 0.0362 0.0249 'International Tables Vol C Tables 4.2.6.8 and 6.1.1.4'

loop_
_geom_angle_atom_site_label_1
_geom_angle_atom_site_label_2
_geom_angle_atom_site_label_3
_geom_angle
_geom_angle_site_symmetry_1
_geom_angle_site_symmetry_3
O5 Na1 O3 99.11(6) . .
O5 Na1 B12 99.83(7) . 2_674
O3 Na1 B12 137.22(7) . 2_674
O5 Na1 B9 104.97(7) . .
O3 Na1 B9 119.98(7) . .
B12 Na1 B9 91.29(7) 2_674 .
O5 Na1 B7 130.61(7) . 2_674
O3 Na1 B7 106.51(6) . 2_674
B12 Na1 B7 35.67(7) 2_674 2_674
B9 Na1 B7 97.73(7) . 2_674
O5 Na1 B6 97.80(7) . 2_674
O3 Na1 B6 104.99(6) . 2_674
B12 Na1 B6 34.46(7) 2_674 2_674
B9 Na1 B6 124.41(7) . 2_674
B7 Na1 B6 35.25(6) 2_674 2_674
O5 Na1 B8 97.09(7) . .
O3 Na1 B8 89.71(6) . .
B12 Na1 B8 125.22(7) 2_674 .
B9 Na1 B8 33.94(7) . .
B7 Na1 B8 123.98(7) 2_674 .
B6 Na1 B8 157.07(7) 2_674 .
O5 Na1 B11 129.09(7) . .
O3 Na1 B11 90.42(6) . .
B12 Na1 B11 106.28(7) 2_674 .
B9 Na1 B11 33.49(7) . .
B7 Na1 B11 92.66(7) 2_674 .
B6 Na1 B11 127.81(7) 2_674 .
B8 Na1 B11 32.65(7) . .
O5 Na1 Na2 109.68(5) . 2_675
O3 Na1 Na2 39.80(4) . 2_675
B12 Na1 Na2 150.46(5) 2_674 2_675
B9 Na1 Na2 80.24(5) . 2_675
B7 Na1 Na2 117.13(5) 2_674 2_675
B6 Na1 Na2 136.97(6) 2_674 2_675
B8 Na1 Na2 51.08(5) . 2_675
B11 Na1 Na2 53.40(5) . 2_675
O5 Na1 Na2 103.45(5) . .
O3 Na1 Na2 155.87(5) . .
B12 Na1 Na2 46.26(5) 2_674 .
B9 Na1 Na2 45.36(5) . .
B7 Na1 Na2 64.29(5) 2_674 .
B6 Na1 Na2 80.45(5) 2_674 .
B8 Na1 Na2 79.20(5) . .
B11 Na1 Na2 68.71(5) . .
Na2 Na1 Na2 122.02(2) 2_675 .
B6 C1 C18 126.87(19) . .
B6 C1 B7 72.99(15) . .
C18 C1 B7 132.45(18) . .
B6 C1 B2 113.84(18) . .
C18 C1 B2 118.59(17) . .
B7 C1 B2 70.62(15) . .
O4 Na2 O3 99.18(6) . 2_674
O4 Na2 B9 99.68(7) . .
O3 Na2 B9 136.91(7) 2_674 .
O4 Na2 B12 100.77(7) . 2_674
O3 Na2 B12 121.81(6) 2_674 2_674
B9 Na2 B12 91.95(7) . 2_674
O4 Na2 B8 127.04(7) . 2_674
O3 Na2 B8 92.33(6) 2_674 2_674
B9 Na2 B8 106.22(7) . 2_674
B12 Na2 B8 34.62(7) 2_674 2_674
O4 Na2 B10 129.60(7) . .
O3 Na2 B10 106.28(6) 2_674 .
B9 Na2 B10 35.26(7) . .
B12 Na2 B10 101.45(7) 2_674 .
B8 Na2 B10 94.95(7) 2_674 .
O4 Na2 B3 97.07(7) . .
O3 Na2 B3 105.04(6) 2_674 .
B9 Na2 B3 34.24(7) . .
B12 Na2 B3 125.63(7) 2_674 .
B8 Na2 B3 129.38(7) 2_674 .
B10 Na2 B3 34.74(7) . .
O4 Na2 B11 95.05(7) . 2_674
O3 Na2 B11 90.40(6) 2_674 2_674
B9 Na2 B11 125.85(8) . 2_674
B12 Na2 B11 33.96(7) 2_674 2_674
B8 Na2 B11 32.98(7) 2_674 2_674
B10 Na2 B11 126.82(7) . 2_674
B3 Na2 B11 158.51(7) . 2_674
O4 Na2 Na1 112.99(6) . 2_674
O3 Na2 Na1 40.21(4) 2_674 2_674
B9 Na2 Na1 147.32(6) . 2_674
B12 Na2 Na1 81.77(5) 2_674 2_674
B8 Na2 Na1 53.34(5) 2_674 2_674
B10 Na2 Na1 114.58(6) . 2_674
B3 Na2 Na1 135.21(5) . 2_674
B11 Na2 Na1 52.97(5) 2_674 2_674
O4 Na2 Na1 100.30(5) . .
O3 Na2 Na1 158.87(5) 2_674 .
B9 Na2 Na1 46.40(5) . .
B12 Na2 Na1 45.89(5) 2_674 .
B8 Na2 Na1 69.31(5) 2_674 .
B10 Na2 Na1 66.62(5) . .
B3 Na2 Na1 80.60(5) . .
B11 Na2 Na1 79.82(5) 2_674 .
Na1 Na2 Na1 122.65(2) 2_674 .
C1 B2 B9 126.04(18) . .
C1 B2 B8 104.25(16) . .
B9 B2 B8 57.96(13) . .
C1 B2 B7 53.48(12) . .
B9 B2 B7 110.17(17) . .
B8 B2 B7 57.68(13) . .
C1 B2 B3 88.90(14) . .
B9 B2 B3 54.23(12) . .
B8 B2 B3 102.91(16) . .
B7 B2 B3 121.78(16) . .
C4 B3 B9 108.11(18) . .
C4 B3 B10 57.31(14) . .
B9 B3 B10 60.37(14) . .
C4 B3 B2 115.78(18) . .
B9 B3 B2 57.31(13) . .
B10 B3 B2 108.21(16) . .
C4 B3 Na2 118.09(15) . .
B9 B3 Na2 68.02(11) . .
B10 B3 Na2 71.72(11) . .
B2 B3 Na2 111.50(11) . .
C4 B5 B12 124.17(18) . .
C4 B5 B11 104.33(17) . .
B12 B5 B11 58.46(13) . .
C4 B5 B10 54.44(13) . .
B12 B5 B10 110.29(17) . .
B11 B5 B10 57.57(14) . .
C4 B5 B6 86.07(15) . .
B12 B5 B6 54.08(12) . .
B11 B5 B6 102.72(16) . .
B10 B5 B6 120.54(17) . .
C1 B6 B12 107.31(17) . .
C1 B6 B7 56.24(13) . .
B12 B6 B7 60.22(13) . .
C1 B6 B5 116.79(18) . .
B12 B6 B5 55.99(13) . .
B7 B6 B5 107.24(16) . .
C1 B6 Na1 113.99(14) . 2_675
B12 B6 Na1 69.20(11) . 2_675
B7 B6 Na1 69.65(11) . 2_675
B5 B6 Na1 112.86(12) . 2_675
C1 B7 B8 108.68(18) . .
C1 B7 B12 101.34(16) . .
B8 B7 B12 59.30(14) . .
C1 B7 B6 50.77(12) . .
B8 B7 B6 104.01(17) . .
B12 B7 B6 58.64(13) . .
C1 B7 B2 55.91(13) . .
B8 B7 B2 60.31(14) . .
B12 B7 B2 97.85(16) . .
B6 B7 B2 90.11(15) . .
C1 B7 Na1 114.41(13) . 2_675
B8 B7 Na1 119.06(13) . 2_675
B12 B7 Na1 71.41(11) . 2_675
B6 B7 Na1 75.10(11) . 2_675
B2 B7 Na1 164.74(14) . 2_675
B11 B8 B12 60.94(14) . .
B11 B8 B9 59.84(14) . .
B12 B8 B9 105.29(17) . .
B11 B8 B7 116.97(18) . .
B12 B8 B7 61.09(13) . .
B9 B8 B7 116.80(18) . .
B11 B8 B2 107.22(18) . .
B12 B8 B2 100.15(17) . .
B9 B8 B2 61.06(14) . .
B7 B8 B2 62.01(14) . .
B11 B8 Na2 77.44(13) . 2_675
B12 B8 Na2 71.08(11) . 2_675
B9 B8 Na2 129.81(15) . 2_675
B7 B8 Na2 104.95(13) . 2_675
B2 B8 Na2 166.94(14) . 2_675
B11 B8 Na1 74.12(12) . .
B12 B8 Na1 128.28(14) . .
B9 B8 Na1 68.72(11) . .
B7 B8 Na1 168.87(15) . .
B2 B8 Na1 117.30(13) . .
Na2 B8 Na1 75.58(6) 2_675 .
B11 B9 B3 106.75(17) . .
B11 B9 B8 59.31(14) . .
B3 B9 B8 116.93(18) . .
B11 B9 B10 59.99(14) . .
B3 B9 B10 61.36(14) . .
B8 B9 B10 114.11(18) . .
B11 B9 B2 106.76(18) . .
B3 B9 B2 68.47(14) . .
B8 B9 B2 60.98(14) . .
B10 B9 B2 118.09(18) . .
B11 B9 Na2 123.27(15) . .
B3 B9 Na2 77.74(12) . .
B8 B9 Na2 164.60(15) . .
B10 B9 Na2 76.20(12) . .
B2 B9 Na2 125.77(14) . .
B11 B9 Na1 78.05(12) . .
B3 B9 Na1 165.57(16) . .
B8 B9 Na1 77.34(12) . .
B10 B9 Na1 112.26(14) . .
B2 B9 Na1 123.87(14) . .
Na2 B9 Na1 88.24(7) . .
C4 B10 B11 108.40(18) . .
C4 B10 B9 101.12(17) . .
B11 B10 B9 58.67(14) . .
C4 B10 B3 51.12(12) . .
B11 B10 B3 103.37(17) . .
B9 B10 B3 58.27(13) . .
C4 B10 B5 56.14(13) . .
B11 B10 B5 60.58(14) . .
B9 B10 B5 98.31(16) . .
B3 B10 B5 91.07(16) . .
C4 B10 Na2 114.85(14) . .
B11 B10 Na2 116.19(14) . .
B9 B10 Na2 68.55(11) . .
B3 B10 Na2 73.54(11) . .
B5 B10 Na2 163.41(15) . .
B8 B11 B9 60.85(14) . .
B8 B11 B10 116.71(19) . .
B9 B11 B10 61.34(15) . .
B8 B11 B12 60.29(14) . .
B9 B11 B12 105.56(18) . .
B10 B11 B12 115.70(18) . .
B8 B11 B5 107.29(18) . .
B9 B11 B5 100.94(18) . .
B10 B11 B5 61.85(14) . .
B12 B11 B5 60.26(14) . .
B8 B11 Na1 73.23(12) . .
B9 B11 Na1 68.46(11) . .
B10 B11 Na1 106.78(13) . .
B12 B11 Na1 126.97(14) . .
B5 B11 Na1 167.91(16) . .
B8 B11 Na2 69.58(12) . 2_675
B9 B11 Na2 123.84(14) . 2_675
B10 B11 Na2 173.66(16) . 2_675
B12 B11 Na2 67.58(11) . 2_675
B5 B11 Na2 118.15(14) . 2_675
Na1 B11 Na2 73.63(6) . 2_675
B8 B12 B6 106.16(17) . .
B8 B12 B11 58.77(14) . .
B6 B12 B11 117.65(18) . .
B8 B12 B7 59.61(13) . .
B6 B12 B7 61.14(13) . .
B11 B12 B7 113.66(17) . .
B8 B12 B5 106.90(17) . .
B6 B12 B5 69.93(14) . .
B11 B12 B5 61.28(14) . .
B7 B12 B5 119.40(17) . .
B8 B12 Na1 120.50(13) . 2_675
B6 B12 Na1 76.34(12) . 2_675
B11 B12 Na1 165.98(15) . 2_675
B7 B12 Na1 72.92(11) . 2_675
B5 B12 Na1 127.61(14) . 2_675
B8 B12 Na2 74.30(11) . 2_675
B6 B12 Na2 161.97(15) . 2_675
B11 B12 Na2 78.46(12) . 2_675
B7 B12 Na2 106.20(12) . 2_675
B5 B12 Na2 127.69(14) . 2_675
Na1 B12 Na2 87.85(7) 2_675 2_675
B3 C4 C5 125.73(19) . .
B3 C4 B10 71.57(16) . .
C5 C4 B10 131.71(18) . .
B3 C4 B5 113.25(17) . .
C5 C4 B5 120.79(17) . .
B10 C4 B5 69.42(15) . .
C4 C5 C6 108.50(17) . .
C11 C6 C7 119.1(2) . .
C11 C6 C5 122.57(19) . .
C7 C6 C5 118.1(2) . .
C8 C7 C6 119.0(3) . .
C9 C8 C7 122.8(3) . .
C8 C9 C10 119.1(3) . .
C11 C10 C9 119.6(2) . .
C6 C11 C10 120.4(2) . .
C6 C11 C12 122.5(2) . .
C10 C11 C12 117.1(2) . .
C13 C12 C17 118.3(2) . .
C13 C12 C11 118.2(2) . .
C17 C12 C11 123.4(2) . .
C14 C13 C12 120.4(2) . .
C15 C14 C13 120.3(3) . .
C14 C15 C16 120.1(3) . .
C15 C16 C17 122.4(2) . .
C16 C17 C12 118.6(2) . .
C16 C17 C18 119.6(2) . .
C12 C17 C18 121.7(2) . .
C1 C18 C17 110.83(17) . .
C31 O3 C34 108.65(16) . .
C31 O3 Na2 112.16(13) . 2_675
C34 O3 Na2 111.62(13) . 2_675
C31 O3 Na1 113.50(12) . .
C34 O3 Na1 110.77(13) . .
Na2 O3 Na1 99.99(6) 2_675 .
C32 C31 O3 107.2(2) . .
C31 C32 C33 108.9(3) . .
C34 C33 C32 106.0(2) . .
C33 C34 O3 107.4(2) . .
C41 O4 C44 107.5(2) . .
C41 O4 Na2 126.65(19) . .
C44 O4 Na2 125.06(19) . .
C42 C41 O4 109.5(4) . .
C41 C42 C43 107.9(4) . .
C44 C43 C42 103.6(4) . .
C43 C44 O4 110.0(3) . .
C51 O5 C54 108.3(2) . .
C51 O5 Na1 125.59(16) . .
C54 O5 Na1 125.91(16) . .
O5 C51 C52 110.2(3) . .
C51 C52 C53 105.0(3) . .
C54 C53 C52 106.7(3) . .
C53 C54 O5 109.1(3) . .
C61 O6 C64 106.1(4) . .
O6 C61 C62 110.5(5) . .
C61 C62 C63 108.9(4) . .
C64 C63 C62 99.2(4) . .
C63 C64 O6 114.1(5) . .

loop_
_geom_bond_atom_site_label_1
_geom_bond_atom_site_label_2
_geom_bond_distance
_geom_bond_site_symmetry_2
Na1 O5 2.3049(18) .
Na1 O3 2.4318(16) .
Na1 B12 2.910(3) 2_674
Na1 B9 2.934(3) .
Na1 B7 2.935(3) 2_674
Na1 B6 3.025(3) 2_674
Na1 B8 3.073(3) .
Na1 B11 3.086(3) .
Na1 Na2 3.7095(11) 2_675
Na1 Na2 4.0501(11) .
C1 B6 1.463(3) .
C1 C18 1.511(3) .
C1 B7 1.570(3) .
C1 B2 1.618(3) .
Na2 O4 2.2921(19) .
Na2 O3 2.4110(16) 2_674
Na2 B9 2.883(3) .
Na2 B12 2.928(2) 2_674
Na2 B8 2.980(3) 2_674
Na2 B10 3.008(3) .
Na2 B3 3.039(3) .
Na2 B11 3.104(3) 2_674
Na2 Na1 3.7095(11) 2_674
B2 B9 1.815(4) .
B2 B8 1.814(4) .
B2 B7 1.844(3) .
B2 B3 2.006(3) .
B3 C4 1.481(3) .
B3 B9 1.750(3) .
B3 B10 1.805(4) .
B5 C4 1.635(3) .
B5 B12 1.803(3) .
B5 B11 1.821(4) .
B5 B10 1.843(4) .
B5 B6 2.043(4) .
B6 B12 1.761(3) .
B6 B7 1.806(3) .
B6 Na1 3.025(3) 2_675
B7 B8 1.764(3) .
B7 B12 1.790(3) .
B7 Na1 2.935(3) 2_675
B8 B11 1.731(4) .
B8 B12 1.759(3) .
B8 B9 1.758(3) .
B8 Na2 2.980(3) 2_675
B9 B11 1.741(4) .
B9 B10 1.788(4) .
B10 C4 1.602(3) .
B10 B11 1.765(4) .
B11 B12 1.770(3) .
B11 Na2 3.104(3) 2_675
B12 Na1 2.910(3) 2_675
B12 Na2 2.928(2) 2_675
C4 C5 1.499(3) .
C5 C6 1.535(3) .
C6 C11 1.392(3) .
C6 C7 1.393(3) .
C7 C8 1.395(4) .
C8 C9 1.334(4) .
C9 C10 1.407(4) .
C10 C11 1.398(3) .
C11 C12 1.490(3) .
C12 C13 1.404(3) .
C12 C17 1.404(3) .
C13 C14 1.392(4) .
C14 C15 1.350(4) .
C15 C16 1.356(4) .
C16 C17 1.385(3) .
C17 C18 1.526(3) .
O3 C31 1.438(3) .
O3 C34 1.472(3) .
O3 Na2 2.4110(16) 2_675
C31 C32 1.432(4) .
C32 C33 1.480(5) .
C33 C34 1.458(4) .
O4 C41 1.417(4) .
O4 C44 1.428(4) .
C41 C42 1.361(6) .
C42 C43 1.539(7) .
C43 C44 1.394(5) .
O5 C51 1.413(3) .
O5 C54 1.433(4) .
C51 C52 1.415(4) .
C52 C53 1.533(6) .
C53 C54 1.406(4) .
O6 C61 1.407(7) .
O6 C64 1.467(7) .
C61 C62 1.419(6) .
C62 C63 1.600(8) .
C63 C64 1.439(8) .
